data_4069852
loop_
_publ_author_name
'Takenaka, Yasumasa'
'Hou, Zhaomin'

_publ_section_title
;
 Lanthanide Terminal Hydride Complexes Bearing Two Sterically Demanding
 C5Me4SiMe3Ligands. Synthesis, Structure, and Reactivity
;
_journal_issue 17
_journal_name_full Organometallics
_journal_page_first 5196
_journal_paper_doi 10.1021/om900453j
_journal_volume 28
_journal_year 2009
_chemical_formula_sum 'C28 H49 Dy O Si2'
_chemical_formula_weight 620.35
_chemical_name_systematic
; 
 ? 
;
_space_group_IT_number 2
_symmetry_cell_setting triclinic
_symmetry_space_group_name_Hall '-P 1'
_symmetry_space_group_name_H-M 'P -1'
_atom_sites_solution_hydrogens geom
_atom_sites_solution_primary direct
_atom_sites_solution_secondary difmap
_audit_creation_method SHELXL-97
_cell_angle_alpha 89.1800(10)
_cell_angle_beta 86.4750(10)
_cell_angle_gamma 75.0740(10)
_cell_formula_units_Z 2
_cell_length_a 9.7271(7)
_cell_length_b 11.2908(8)
_cell_length_c 13.7949(9)
_cell_measurement_temperature 173(1)
_cell_volume 1461.16(18)
_computing_cell_refinement 'Bruker SMART'
_computing_data_collection 'Bruker SMART'
_computing_data_reduction 'Bruker SHELXTL'
_computing_molecular_graphics 'Bruker SHELXTL'
_computing_publication_material 'Bruker SHELXTL'
_computing_structure_refinement 'SHELXL-97 (Sheldrick, 1997)'
_computing_structure_solution 'SHELXS-97 (Sheldrick, 1990)'
_diffrn_ambient_temperature 173(1)
_diffrn_measured_fraction_theta_full 0.907
_diffrn_measured_fraction_theta_max 0.907
_diffrn_measurement_device_type 'CCD area detector'
_diffrn_measurement_method 'phi and omega scans'
_diffrn_radiation_monochromator graphite
_diffrn_radiation_source 'fine-focus sealed tube'
_diffrn_radiation_type MoK\a
_diffrn_radiation_wavelength 0.71073
_diffrn_reflns_av_R_equivalents 0.0162
_diffrn_reflns_av_sigmaI/netI 0.0222
_diffrn_reflns_limit_h_max 12
_diffrn_reflns_limit_h_min -12
_diffrn_reflns_limit_k_max 14
_diffrn_reflns_limit_k_min -14
_diffrn_reflns_limit_l_max 17
_diffrn_reflns_limit_l_min -10
_diffrn_reflns_number 8646
_diffrn_reflns_theta_full 27.50
_diffrn_reflns_theta_max 27.50
_diffrn_reflns_theta_min 1.87
_exptl_absorpt_coefficient_mu 2.656
_exptl_absorpt_correction_T_max 0.93
_exptl_absorpt_correction_T_min 0.66
_exptl_absorpt_correction_type empirical
_exptl_crystal_colour colorless
_exptl_crystal_density_diffrn 1.410
_exptl_crystal_density_method 'not measured'
_exptl_crystal_description block
_exptl_crystal_F_000 638
_exptl_crystal_size_max 0.70
_exptl_crystal_size_mid 0.55
_exptl_crystal_size_min 0.15
_refine_diff_density_max 5.631
_refine_diff_density_min -0.981
_refine_diff_density_rms 0.122
_refine_ls_extinction_method none
_refine_ls_goodness_of_fit_ref 1.042
_refine_ls_hydrogen_treatment mixed
_refine_ls_matrix_type full
_refine_ls_number_parameters 302
_refine_ls_number_reflns 6090
_refine_ls_number_restraints 0
_refine_ls_restrained_S_all 1.042
_refine_ls_R_factor_all 0.0357
_refine_ls_R_factor_gt 0.0339
_refine_ls_shift/su_max 0.002
_refine_ls_shift/su_mean 0.000
_refine_ls_structure_factor_coef Fsqd
_refine_ls_weighting_details 'calc w=1/[\s^2^(Fo^2^)+(0.0561P)^2^+3.1778P] where P=(Fo^2^+2Fc^2^)/3'
_refine_ls_weighting_scheme calc
_refine_ls_wR_factor_gt 0.0871
_refine_ls_wR_factor_ref 0.0883
_reflns_number_gt 5763
_reflns_number_total 6090
_reflns_threshold_expression >2sigma(I)
_cod_data_source_file om900453j_si_002.cif
_cod_data_source_block Complex_1d
_cod_depositor_comments
;
The following automatic conversions were performed:

'_symmetry_cell_setting' value 'Triclinic' changed to 'triclinic'
according to /home/saulius/struct/CIF-dictionaries/cif_core.dic
dictionary named 'cif_core.dic' version 2.4.2 from 2011-04-26.

Automatic conversion script
Id: cif_fix_values 1715 2011-07-08 13:25:40Z adriana 
;
_cod_original_sg_symbol_H-M P-1
_cod_database_code 4069852

loop_
_symmetry_equiv_pos_as_xyz
'x, y, z'
'-x, -y, -z'

loop_
_atom_site_label
_atom_site_type_symbol
_atom_site_fract_x
_atom_site_fract_y
_atom_site_fract_z
_atom_site_U_iso_or_equiv
_atom_site_adp_type
_atom_site_occupancy
_atom_site_symmetry_multiplicity
_atom_site_calc_flag
_atom_site_refinement_flags
Dy1 Dy 0.602840(16) 0.248278(14) 0.258322(11) 0.01944(7) Uani 1 1 d .
Si1 Si 0.34677(12) 0.47898(10) 0.19197(9) 0.0294(2) Uani 1 1 d .
Si2 Si 0.87127(12) -0.09912(10) 0.27322(8) 0.0278(2) Uani 1 1 d .
O1 O 0.7543(3) 0.3492(3) 0.3365(2) 0.0294(6) Uani 1 1 d .
C1 C 0.3870(5) 0.4090(4) 0.3114(3) 0.0316(9) Uani 1 1 d .
H1A H 0.3114 0.3747 0.3389 0.038 Uiso 1 1 calc R
H1B H 0.4072 0.4659 0.3571 0.038 Uiso 1 1 calc R
C2 C 0.5012(4) 0.3853(4) 0.1141(3) 0.0265(8) Uani 1 1 d .
C3 C 0.5152(5) 0.2621(4) 0.0826(3) 0.0275(8) Uani 1 1 d .
C4 C 0.6609(5) 0.2038(4) 0.0646(3) 0.0284(8) Uani 1 1 d .
C5 C 0.7406(5) 0.2885(4) 0.0842(3) 0.0283(8) Uani 1 1 d .
C6 C 0.6426(4) 0.3999(4) 0.1152(3) 0.0262(8) Uani 1 1 d .
C7 C 0.3943(6) 0.2058(5) 0.0636(4) 0.0421(11) Uani 1 1 d .
H7A H 0.4324 0.1237 0.0397 0.063 Uiso 1 1 calc R
H7B H 0.3359 0.2538 0.0161 0.063 Uiso 1 1 calc R
H7C H 0.3377 0.2040 0.1229 0.063 Uiso 1 1 calc R
C8 C 0.7242(6) 0.0827(4) 0.0146(3) 0.0420(11) Uani 1 1 d .
H8A H 0.6676 0.0267 0.0327 0.063 Uiso 1 1 calc R
H8B H 0.8197 0.0498 0.0338 0.063 Uiso 1 1 calc R
H8C H 0.7255 0.0944 -0.0545 0.063 Uiso 1 1 calc R
C9 C 0.8975(5) 0.2684(5) 0.0576(3) 0.0390(10) Uani 1 1 d .
H9A H 0.9495 0.1944 0.0876 0.059 Uiso 1 1 calc R
H9B H 0.9291 0.3365 0.0800 0.059 Uiso 1 1 calc R
H9C H 0.9140 0.2613 -0.0116 0.059 Uiso 1 1 calc R
C10 C 0.6815(5) 0.5181(4) 0.1360(3) 0.0358(9) Uani 1 1 d .
H10A H 0.7823 0.5067 0.1239 0.054 Uiso 1 1 calc R
H10B H 0.6553 0.5409 0.2027 0.054 Uiso 1 1 calc R
H10C H 0.6314 0.5818 0.0946 0.054 Uiso 1 1 calc R
C11 C 0.1731(5) 0.4614(6) 0.1497(4) 0.0524(13) Uani 1 1 d .
H11A H 0.1693 0.3776 0.1572 0.079 Uiso 1 1 calc R
H11B H 0.1659 0.4840 0.0825 0.079 Uiso 1 1 calc R
H11C H 0.0955 0.5134 0.1876 0.079 Uiso 1 1 calc R
C12 C 0.3375(7) 0.6461(5) 0.1846(5) 0.0550(15) Uani 1 1 d .
H12A H 0.2477 0.6922 0.2134 0.083 Uiso 1 1 calc R
H12B H 0.3464 0.6694 0.1177 0.083 Uiso 1 1 calc R
H12C H 0.4136 0.6626 0.2187 0.083 Uiso 1 1 calc R
C13 C 0.7047(4) 0.0154(3) 0.3141(3) 0.0234(7) Uani 1 1 d .
C14 C 0.5607(4) 0.0229(3) 0.2893(3) 0.0251(7) Uani 1 1 d .
C15 C 0.4653(4) 0.0996(4) 0.3576(3) 0.0264(8) Uani 1 1 d .
C16 C 0.5459(4) 0.1389(4) 0.4274(3) 0.0263(8) Uani 1 1 d .
C17 C 0.6913(4) 0.0879(3) 0.4011(3) 0.0237(7) Uani 1 1 d .
C18 C 0.5127(5) -0.0506(4) 0.2143(3) 0.0362(10) Uani 1 1 d .
H18A H 0.5177 -0.1315 0.2388 0.054 Uiso 1 1 calc R
H18B H 0.5736 -0.0560 0.1561 0.054 Uiso 1 1 calc R
H18C H 0.4163 -0.0112 0.1999 0.054 Uiso 1 1 calc R
C19 C 0.3058(5) 0.1237(5) 0.3619(4) 0.0452(12) Uani 1 1 d .
H19A H 0.2703 0.1626 0.3028 0.068 Uiso 1 1 calc R
H19B H 0.2654 0.1764 0.4160 0.068 Uiso 1 1 calc R
H19C H 0.2797 0.0475 0.3696 0.068 Uiso 1 1 calc R
C20 C 0.4847(5) 0.2112(4) 0.5171(3) 0.0373(10) Uani 1 1 d .
H20A H 0.4421 0.1619 0.5606 0.056 Uiso 1 1 calc R
H20B H 0.4136 0.2832 0.4998 0.056 Uiso 1 1 calc R
H20C H 0.5591 0.2348 0.5483 0.056 Uiso 1 1 calc R
C21 C 0.8132(5) 0.1007(4) 0.4596(3) 0.0334(9) Uani 1 1 d .
H21A H 0.7841 0.1748 0.4972 0.050 Uiso 1 1 calc R
H21B H 0.8934 0.1037 0.4164 0.050 Uiso 1 1 calc R
H21C H 0.8393 0.0317 0.5023 0.050 Uiso 1 1 calc R
C22 C 1.0168(5) -0.0262(5) 0.2299(5) 0.0517(14) Uani 1 1 d .
H22A H 0.9840 0.0307 0.1788 0.077 Uiso 1 1 calc R
H22B H 1.0985 -0.0885 0.2059 0.077 Uiso 1 1 calc R
H22C H 1.0425 0.0164 0.2828 0.077 Uiso 1 1 calc R
C23 C 0.8478(6) -0.2045(5) 0.1760(4) 0.0460(12) Uani 1 1 d .
H23A H 0.7785 -0.2471 0.1987 0.069 Uiso 1 1 calc R
H23B H 0.9372 -0.2627 0.1602 0.069 Uiso 1 1 calc R
H23C H 0.8159 -0.1578 0.1193 0.069 Uiso 1 1 calc R
C24 C 0.9373(5) -0.2018(4) 0.3775(4) 0.0392(10) Uani 1 1 d .
H24A H 0.9570 -0.1538 0.4293 0.059 Uiso 1 1 calc R
H24B H 1.0230 -0.2619 0.3567 0.059 Uiso 1 1 calc R
H24C H 0.8659 -0.2423 0.4001 0.059 Uiso 1 1 calc R
C25 C 0.9032(5) 0.3406(5) 0.3094(4) 0.0374(10) Uani 1 1 d .
H25A H 0.9142 0.3680 0.2431 0.045 Uiso 1 1 calc R
H25B H 0.9599 0.2567 0.3148 0.045 Uiso 1 1 calc R
C26 C 0.9475(7) 0.4198(10) 0.3771(7) 0.109(4) Uani 1 1 d .
H26A H 1.0265 0.3719 0.4121 0.131 Uiso 1 1 calc R
H26B H 0.9799 0.4830 0.3411 0.131 Uiso 1 1 calc R
C27 C 0.8358(7) 0.4739(7) 0.4425(6) 0.075(2) Uani 1 1 d .
H27A H 0.8186 0.5624 0.4401 0.090 Uiso 1 1 calc R
H27B H 0.8589 0.4470 0.5080 0.090 Uiso 1 1 calc R
C28 C 0.7069(5) 0.4373(5) 0.4157(4) 0.0423(11) Uani 1 1 d .
H28A H 0.6669 0.4001 0.4706 0.051 Uiso 1 1 calc R
H28B H 0.6350 0.5080 0.3948 0.051 Uiso 1 1 calc R

loop_
_atom_site_aniso_label
_atom_site_aniso_U_11
_atom_site_aniso_U_22
_atom_site_aniso_U_33
_atom_site_aniso_U_23
_atom_site_aniso_U_13
_atom_site_aniso_U_12
Dy1 0.02173(10) 0.02034(10) 0.01706(10) -0.00020(6) 0.00190(6) -0.00758(7)
Si1 0.0273(5) 0.0262(5) 0.0323(6) 0.0070(4) 0.0000(4) -0.0031(4)
Si2 0.0287(5) 0.0215(5) 0.0300(5) 0.0005(4) 0.0039(4) -0.0018(4)
O1 0.0295(14) 0.0320(15) 0.0294(14) -0.0094(11) 0.0043(11) -0.0133(12)
C1 0.031(2) 0.031(2) 0.028(2) 0.0010(16) 0.0054(16) -0.0004(17)
C2 0.031(2) 0.0266(19) 0.0236(18) 0.0055(15) -0.0009(15) -0.0103(16)
C3 0.039(2) 0.0286(19) 0.0188(17) 0.0020(14) -0.0037(15) -0.0157(17)
C4 0.044(2) 0.0285(19) 0.0136(16) -0.0014(14) 0.0012(15) -0.0123(17)
C5 0.036(2) 0.031(2) 0.0190(17) 0.0002(14) 0.0058(15) -0.0121(17)
C6 0.034(2) 0.0260(19) 0.0214(17) 0.0007(14) 0.0030(15) -0.0132(16)
C7 0.052(3) 0.040(2) 0.043(3) 0.005(2) -0.017(2) -0.025(2)
C8 0.065(3) 0.034(2) 0.026(2) -0.0080(17) 0.007(2) -0.012(2)
C9 0.037(2) 0.045(3) 0.033(2) 0.0009(19) 0.0124(18) -0.011(2)
C10 0.041(2) 0.029(2) 0.042(2) 0.0042(18) 0.0012(19) -0.0189(19)
C11 0.029(2) 0.069(4) 0.058(3) 0.010(3) -0.007(2) -0.010(2)
C12 0.062(3) 0.028(2) 0.067(4) 0.008(2) 0.011(3) -0.001(2)
C13 0.0267(18) 0.0184(16) 0.0245(18) 0.0011(13) 0.0004(14) -0.0053(14)
C14 0.0304(19) 0.0214(17) 0.0249(18) 0.0041(14) -0.0036(15) -0.0090(15)
C15 0.0223(18) 0.0276(19) 0.0298(19) 0.0069(15) 0.0051(15) -0.0094(15)
C16 0.031(2) 0.0241(18) 0.0216(18) 0.0033(14) 0.0086(15) -0.0054(15)
C17 0.0264(18) 0.0223(17) 0.0214(17) 0.0035(14) -0.0020(14) -0.0046(14)
C18 0.045(2) 0.030(2) 0.039(2) 0.0004(18) -0.009(2) -0.0177(19)
C19 0.027(2) 0.050(3) 0.059(3) 0.007(2) 0.009(2) -0.014(2)
C20 0.044(2) 0.038(2) 0.025(2) -0.0015(17) 0.0134(18) -0.0041(19)
C21 0.036(2) 0.033(2) 0.033(2) 0.0001(17) -0.0095(18) -0.0089(18)
C22 0.033(2) 0.043(3) 0.074(4) 0.005(3) 0.017(2) -0.005(2)
C23 0.056(3) 0.034(2) 0.040(3) -0.0107(19) 0.001(2) 0.002(2)
C24 0.040(2) 0.031(2) 0.040(2) 0.0036(18) -0.0043(19) 0.0023(19)
C25 0.028(2) 0.045(3) 0.042(2) -0.009(2) 0.0054(18) -0.0158(19)
C26 0.046(3) 0.186(10) 0.112(7) -0.100(7) 0.027(4) -0.063(5)
C27 0.054(4) 0.088(5) 0.089(5) -0.059(4) 0.011(3) -0.032(3)
C28 0.041(2) 0.046(3) 0.042(3) -0.023(2) 0.008(2) -0.015(2)

loop_
_atom_type_symbol
_atom_type_description
_atom_type_scat_dispersion_real
_atom_type_scat_dispersion_imag
_atom_type_scat_source
C C 0.0033 0.0016 'International Tables Vol C Tables 4.2.6.8 and 6.1.1.4'
H H 0.0000 0.0000 'International Tables Vol C Tables 4.2.6.8 and 6.1.1.4'
O O 0.0106 0.0060 'International Tables Vol C Tables 4.2.6.8 and 6.1.1.4'
Si Si 0.0817 0.0704 'International Tables Vol C Tables 4.2.6.8 and 6.1.1.4'
Dy Dy -0.1892 4.4098 'International Tables Vol C Tables 4.2.6.8 and 6.1.1.4'

loop_
_geom_angle_atom_site_label_1
_geom_angle_atom_site_label_2
_geom_angle_atom_site_label_3
_geom_angle
O1 Dy1 C1 91.92(13)
O1 Dy1 C2 106.86(12)
C1 Dy1 C2 68.89(13)
O1 Dy1 C3 132.24(11)
C1 Dy1 C3 89.75(14)
C2 Dy1 C3 32.04(13)
O1 Dy1 C6 81.02(11)
C1 Dy1 C6 87.04(13)
C2 Dy1 C6 31.48(12)
C3 Dy1 C6 51.39(12)
O1 Dy1 C13 101.76(11)
C1 Dy1 C13 132.33(13)
C2 Dy1 C13 143.73(12)
C3 Dy1 C13 111.82(12)
C6 Dy1 C13 139.87(12)
O1 Dy1 C17 79.83(11)
C1 Dy1 C17 111.66(13)
C2 Dy1 C17 173.31(12)
C3 Dy1 C17 142.11(12)
C6 Dy1 C17 153.53(12)
C13 Dy1 C17 31.23(11)
O1 Dy1 C14 129.89(11)
C1 Dy1 C14 110.54(14)
C2 Dy1 C14 122.81(12)
C3 Dy1 C14 93.36(12)
C6 Dy1 C14 141.51(12)
C13 Dy1 C14 31.10(11)
C17 Dy1 C14 50.53(12)
O1 Dy1 C15 121.67(11)
C1 Dy1 C15 82.89(13)
C2 Dy1 C15 124.23(12)
C3 Dy1 C15 105.90(12)
C6 Dy1 C15 155.31(13)
C13 Dy1 C15 51.02(11)
C17 Dy1 C15 50.12(12)
C14 Dy1 C15 30.28(12)
O1 Dy1 C16 91.28(11)
C1 Dy1 C16 83.50(13)
C2 Dy1 C16 147.00(12)
C3 Dy1 C16 136.24(13)
C6 Dy1 C16 167.60(12)
C13 Dy1 C16 51.16(11)
C17 Dy1 C16 30.24(12)
C14 Dy1 C16 50.30(12)
C15 Dy1 C16 30.39(13)
O1 Dy1 C4 116.44(11)
C1 Dy1 C4 118.55(13)
C2 Dy1 C4 51.55(13)
C3 Dy1 C4 30.52(13)
C6 Dy1 C4 50.25(12)
C13 Dy1 C4 95.73(12)
C17 Dy1 C4 125.68(12)
C14 Dy1 C4 91.84(12)
C15 Dy1 C4 116.73(12)
C16 Dy1 C4 142.00(12)
O1 Dy1 C5 87.35(11)
C1 Dy1 C5 116.50(13)
C2 Dy1 C5 51.16(13)
C3 Dy1 C5 50.28(13)
C6 Dy1 C5 30.25(12)
C13 Dy1 C5 109.64(12)
C17 Dy1 C5 130.42(12)
C14 Dy1 C5 117.64(12)
C15 Dy1 C5 145.77(12)
C16 Dy1 C5 159.98(12)
C4 Dy1 C5 29.86(12)
C1 Si1 C12 115.1(3)
C1 Si1 C11 112.6(2)
C12 Si1 C11 106.2(3)
C1 Si1 C2 100.76(18)
C12 Si1 C2 111.7(2)
C11 Si1 C2 110.6(2)
C1 Si1 Dy1 48.59(13)
C12 Si1 Dy1 130.4(2)
C11 Si1 Dy1 123.4(2)
C2 Si1 Dy1 52.21(12)
C13 Si2 C23 114.1(2)
C13 Si2 C24 109.0(2)
C23 Si2 C24 104.9(2)
C13 Si2 C22 112.5(2)
C23 Si2 C22 108.2(3)
C24 Si2 C22 107.6(3)
C25 O1 C28 108.9(3)
C25 O1 Dy1 126.4(2)
C28 O1 Dy1 124.5(2)
Si1 C1 Dy1 97.57(17)
C6 C2 C3 106.2(4)
C6 C2 Si1 123.2(3)
C3 C2 Si1 125.0(3)
C6 C2 Dy1 77.5(2)
C3 C2 Dy1 74.8(2)
Si1 C2 Dy1 92.70(15)
C4 C3 C2 108.9(4)
C4 C3 C7 124.8(4)
C2 C3 C7 126.1(4)
C4 C3 Dy1 79.3(2)
C2 C3 Dy1 73.2(2)
C7 C3 Dy1 117.8(3)
C3 C4 C5 108.3(4)
C3 C4 C8 127.2(4)
C5 C4 C8 123.5(4)
C3 C4 Dy1 70.2(2)
C5 C4 Dy1 76.8(2)
C8 C4 Dy1 128.1(3)
C4 C5 C6 107.7(4)
C4 C5 C9 124.2(4)
C6 C5 C9 127.1(4)
C4 C5 Dy1 73.4(2)
C6 C5 Dy1 71.1(2)
C9 C5 Dy1 129.9(3)
C5 C6 C2 108.8(3)
C5 C6 C10 125.3(4)
C2 C6 C10 125.6(4)
C5 C6 Dy1 78.7(2)
C2 C6 Dy1 71.1(2)
C10 C6 Dy1 121.2(3)
C17 C13 C14 105.6(3)
C17 C13 Si2 123.2(3)
C14 C13 Si2 128.4(3)
C17 C13 Dy1 74.5(2)
C14 C13 Dy1 75.4(2)
Si2 C13 Dy1 129.95(18)
C15 C14 C13 108.7(3)
C15 C14 C18 123.0(4)
C13 C14 C18 127.7(4)
C15 C14 Dy1 75.1(2)
C13 C14 Dy1 73.5(2)
C18 C14 Dy1 124.4(3)
C14 C15 C16 108.6(3)
C14 C15 C19 125.4(4)
C16 C15 C19 125.7(4)
C14 C15 Dy1 74.6(2)
C16 C15 Dy1 75.0(2)
C19 C15 Dy1 121.8(3)
C17 C16 C15 107.6(3)
C17 C16 C20 127.0(4)
C15 C16 C20 125.2(4)
C17 C16 Dy1 73.6(2)
C15 C16 Dy1 74.6(2)
C20 C16 Dy1 122.1(3)
C16 C17 C13 109.5(3)
C16 C17 C21 124.8(4)
C13 C17 C21 125.6(4)
C16 C17 Dy1 76.2(2)
C13 C17 Dy1 74.2(2)
C21 C17 Dy1 119.5(3)
O1 C25 C26 105.9(4)
C27 C26 C25 110.8(5)
C26 C27 C28 108.1(5)
O1 C28 C27 106.0(4)

loop_
_geom_bond_atom_site_label_1
_geom_bond_atom_site_label_2
_geom_bond_distance
Dy1 O1 2.393(3)
Dy1 C1 2.475(4)
Dy1 C2 2.588(4)
Dy1 C3 2.609(4)
Dy1 C6 2.670(4)
Dy1 C13 2.680(4)
Dy1 C17 2.684(4)
Dy1 C14 2.704(4)
Dy1 C15 2.710(4)
Dy1 C16 2.716(4)
Dy1 C4 2.724(4)
Dy1 C5 2.767(4)
Si1 C1 1.837(4)
Si1 C12 1.867(5)
Si1 C11 1.879(5)
Si1 C2 1.882(4)
Si2 C13 1.855(4)
Si2 C23 1.868(5)
Si2 C24 1.873(5)
Si2 C22 1.877(5)
O1 C25 1.452(5)
O1 C28 1.460(5)
C2 C6 1.428(6)
C2 C3 1.434(6)
C3 C4 1.408(6)
C3 C7 1.512(6)
C4 C5 1.415(6)
C4 C8 1.505(6)
C5 C6 1.422(6)
C5 C9 1.507(6)
C6 C10 1.514(5)
C13 C17 1.444(5)
C13 C14 1.444(5)
C14 C15 1.414(6)
C14 C18 1.503(6)
C15 C16 1.422(6)
C15 C19 1.503(6)
C16 C17 1.409(5)
C16 C20 1.496(5)
C17 C21 1.511(6)
C25 C26 1.459(8)
C26 C27 1.387(9)
C27 C28 1.485(7)
